data_4347071
loop_
_publ_author_name
'Maity, Ayan'
'Le, Linh Q.'
'Zhu, Zhuan'
'Bao, Jiming'
'Teets, Thomas S.'

_publ_section_title
;
 Steric and Electronic Influence of Aryl Isocyanides on the Properties of
 Iridium(III) Cyclometalates.
;
_journal_issue 5
_journal_name_full 'Inorganic chemistry'
_journal_page_first 2299
_journal_page_last 2308
_journal_paper_doi 10.1021/acs.inorgchem.5b02691
_journal_volume 55
_journal_year 2016
_chemical_formula_sum 'C42 H36 Cl2 F3 Ir N4 O3 S'
_chemical_formula_weight 996.91
_space_group_crystal_system monoclinic
_space_group_IT_number 14
_space_group_name_Hall '-P 2ybc'
_space_group_name_H-M_alt 'P 1 21/c 1'
_atom_sites_solution_hydrogens geom
_audit_creation_method SHELXL-2014/7
_cell_angle_alpha 90
_cell_angle_beta 106.358(4)
_cell_angle_gamma 90
_cell_formula_units_Z 4
_cell_length_a 13.062(3)
_cell_length_b 15.725(4)
_cell_length_c 20.565(5)
_cell_measurement_reflns_used 9896
_cell_measurement_temperature 123(2)
_cell_measurement_theta_max 29.14
_cell_measurement_theta_min 2.44
_cell_volume 4053.1(17)
_computing_cell_refinement 'Bruker SAINT'
_computing_data_collection 'Bruker APEX2'
_computing_data_reduction 'Bruker SAINT'
_computing_molecular_graphics 'Bruker SHELXTL'
_computing_publication_material 'Bruker SHELXTL'
_computing_structure_refinement 'SHELXL-2014/7 (Sheldrick, 2014)'
_computing_structure_solution 'SHELXS-97 (Sheldrick 2008)'
_diffrn_ambient_temperature 123(2)
_diffrn_measured_fraction_theta_full 0.998
_diffrn_measured_fraction_theta_max 0.921
_diffrn_measurement_device_type 'Bruker APEX-II CCD'
_diffrn_measurement_method '\f and \w scans'
_diffrn_radiation_type MoK\a
_diffrn_radiation_wavelength 0.71073
_diffrn_reflns_av_R_equivalents 0.0245
_diffrn_reflns_av_unetI/netI 0.0296
_diffrn_reflns_Laue_measured_fraction_full 0.998
_diffrn_reflns_Laue_measured_fraction_max 0.921
_diffrn_reflns_limit_h_max 17
_diffrn_reflns_limit_h_min -11
_diffrn_reflns_limit_k_max 20
_diffrn_reflns_limit_k_min -21
_diffrn_reflns_limit_l_max 27
_diffrn_reflns_limit_l_min -28
_diffrn_reflns_number 26244
_diffrn_reflns_point_group_measured_fraction_full 0.998
_diffrn_reflns_point_group_measured_fraction_max 0.921
_diffrn_reflns_theta_full 25.242
_diffrn_reflns_theta_max 29.403
_diffrn_reflns_theta_min 1.656
_exptl_absorpt_coefficient_mu 3.536
_exptl_absorpt_correction_T_max 0.7459
_exptl_absorpt_correction_T_min 0.6011
_exptl_absorpt_correction_type multi-scan
_exptl_absorpt_process_details sadabs
_exptl_crystal_colour colourless
_exptl_crystal_density_diffrn 1.634
_exptl_crystal_description BLOCK
_exptl_crystal_F_000 1976
_exptl_crystal_size_max 0.400
_exptl_crystal_size_mid 0.300
_exptl_crystal_size_min 0.250
_refine_diff_density_max 2.112
_refine_diff_density_min -1.122
_refine_diff_density_rms 0.113
_refine_ls_extinction_method none
_refine_ls_goodness_of_fit_ref 1.042
_refine_ls_hydrogen_treatment constr
_refine_ls_matrix_type full
_refine_ls_number_parameters 528
_refine_ls_number_reflns 10311
_refine_ls_number_restraints 121
_refine_ls_restrained_S_all 1.047
_refine_ls_R_factor_all 0.0396
_refine_ls_R_factor_gt 0.0312
_refine_ls_shift/su_max 0.001
_refine_ls_shift/su_mean 0.000
_refine_ls_structure_factor_coef Fsqd
_refine_ls_weighting_details 'w=1/[\s^2^(Fo^2^)+(0.0420P)^2^+5.6072P] where P=(Fo^2^+2Fc^2^)/3'
_refine_ls_weighting_scheme calc
_refine_ls_wR_factor_gt 0.0773
_refine_ls_wR_factor_ref 0.0817
_reflns_Friedel_coverage 0.000
_reflns_number_gt 8794
_reflns_number_total 10311
_reflns_threshold_expression 'I > 2\s(I)'
_cod_data_source_file ic5b02691_si_002.cif
_cod_data_source_block 1a
_cod_original_cell_volume 4053.0(18)
_cod_original_sg_symbol_H-M 'P 21/c'
_cod_database_code 4347071
_shelx_shelxl_version_number 2014/7
_shelx_space_group_comment
; 
The symmetry employed for this shelxl refinement is uniquely defined 
by the following loop, which should always be used as a source of 
symmetry information in preference to the above space-group names. 
They are only intended as comments. 
;
_shelx_estimated_absorpt_t_min 0.332
_shelx_estimated_absorpt_t_max 0.472

loop_
_space_group_symop_operation_xyz
'x, y, z'
'-x, y+1/2, -z+1/2'
'-x, -y, -z'
'x, -y-1/2, z-1/2'

loop_
_atom_site_label
_atom_site_type_symbol
_atom_site_fract_x
_atom_site_fract_y
_atom_site_fract_z
_atom_site_U_iso_or_equiv
_atom_site_adp_type
_atom_site_occupancy
_atom_site_site_symmetry_order
_atom_site_calc_flag
_atom_site_refinement_flags_posn
_atom_site_refinement_flags_adp
_atom_site_refinement_flags_occupancy
_atom_site_disorder_assembly
_atom_site_disorder_group
S1 S 0.77580(7) 0.81705(6) 0.60038(6) 0.0379(2) Uani 1 1 d D U . . .
Ir1 Ir 0.26164(2) 0.66238(2) 0.23216(2) 0.02235(5) Uani 1 1 d . . . . .
O1 O 0.8419(3) 0.8513(2) 0.5621(2) 0.0601(9) Uani 1 1 d . U . . .
O2 O 0.7305(3) 0.8779(2) 0.6369(2) 0.0737(12) Uani 1 1 d . U . . .
O3 O 0.8163(2) 0.74312(19) 0.63951(15) 0.0499(7) Uani 1 1 d . U . . .
N1 N 0.3986(2) 0.72947(18) 0.23575(14) 0.0305(6) Uani 1 1 d . . . . .
N2 N 0.1445(2) 0.57444(17) 0.23191(13) 0.0250(5) Uani 1 1 d . . . . .
N3 N 0.1685(2) 0.76851(17) 0.33318(14) 0.0298(6) Uani 1 1 d . . . . .
N4 N 0.1621(2) 0.77181(17) 0.10052(14) 0.0277(6) Uani 1 1 d . . . . .
F1 F 0.6866(14) 0.7333(14) 0.4894(7) 0.086(5) Uani 0.47(3) 1 d D U P A 1
F2 F 0.6047(9) 0.8447(8) 0.5064(6) 0.064(3) Uani 0.47(3) 1 d D U P A 1
F1A F 0.6943(13) 0.7054(11) 0.5062(9) 0.091(4) Uani 0.53(3) 1 d D U P A 2
F2A F 0.6125(13) 0.8220(16) 0.4848(13) 0.162(8) Uani 0.53(3) 1 d D U P A 2
F3 F 0.59221(19) 0.73708(16) 0.56272(14) 0.0551(6) Uani 1 1 d D . . . .
C1S C 0.6611(3) 0.7748(3) 0.5362(2) 0.0527(11) Uani 1 1 d D U . . .
C2S C 0.2958(4) 1.0549(4) 0.2041(3) 0.0665(14) Uani 1 1 d . . . . .
H2S1 H 0.2765 1.0854 0.2411 0.080 Uiso 1 1 calc R U . . .
H2S2 H 0.3731 1.0422 0.2197 0.080 Uiso 1 1 calc R U . . .
C12 C 0.4252(3) 0.8049(3) 0.2669(2) 0.0410(9) Uani 1 1 d . . . . .
H12 H 0.3775 0.8309 0.2883 0.049 Uiso 1 1 calc R U . . .
C13 C 0.5195(4) 0.8455(3) 0.2688(2) 0.0504(11) Uani 1 1 d . . . . .
H13 H 0.5352 0.8995 0.2898 0.060 Uiso 1 1 calc R U . . .
C14 C 0.5902(3) 0.8073(3) 0.2401(2) 0.0475(10) Uani 1 1 d . . . . .
H14 H 0.6565 0.8337 0.2424 0.057 Uiso 1 1 calc R U . . .
C15 C 0.5643(3) 0.7300(3) 0.2079(2) 0.0391(8) Uani 1 1 d . . . . .
H15 H 0.6129 0.7027 0.1879 0.047 Uiso 1 1 calc R U . . .
C16 C 0.4662(3) 0.6921(2) 0.20463(17) 0.0310(7) Uani 1 1 d . . . . .
C21 C 0.3254(3) 0.5863(2) 0.17244(16) 0.0260(6) Uani 1 1 d . . . . .
C22 C 0.2803(3) 0.5146(2) 0.13548(16) 0.0267(6) Uani 1 1 d . . . . .
H22 H 0.2125 0.4951 0.1376 0.032 Uiso 1 1 calc R U . . .
C23 C 0.3331(3) 0.4715(2) 0.09574(19) 0.0352(8) Uani 1 1 d . . . . .
H23 H 0.3004 0.4235 0.0701 0.042 Uiso 1 1 calc R U . . .
C24 C 0.4337(3) 0.4978(2) 0.09298(19) 0.0365(8) Uani 1 1 d . . . . .
H24 H 0.4699 0.4675 0.0662 0.044 Uiso 1 1 calc R U . . .
C25 C 0.4803(3) 0.5682(2) 0.12939(19) 0.0352(8) Uani 1 1 d . . . . .
H25 H 0.5490 0.5864 0.1280 0.042 Uiso 1 1 calc R U . . .
C26 C 0.4260(3) 0.6128(2) 0.16849(16) 0.0279(7) Uani 1 1 d . . . . .
C32 C 0.0435(3) 0.5776(2) 0.19063(18) 0.0304(7) Uani 1 1 d . . . . .
H32 H 0.0236 0.6231 0.1592 0.036 Uiso 1 1 calc R U . . .
C33 C -0.0310(3) 0.5168(2) 0.19300(19) 0.0349(8) Uani 1 1 d . . . . .
H33 H -0.1021 0.5212 0.1646 0.042 Uiso 1 1 calc R U . . .
C34 C -0.0011(3) 0.4490(2) 0.23735(19) 0.0351(8) Uani 1 1 d . . . . .
H34 H -0.0516 0.4064 0.2395 0.042 Uiso 1 1 calc R U . . .
C35 C 0.1023(3) 0.4439(2) 0.27841(17) 0.0303(7) Uani 1 1 d . . . . .
H35 H 0.1239 0.3970 0.3083 0.036 Uiso 1 1 calc R U . . .
C36 C 0.1753(3) 0.50817(19) 0.27584(16) 0.0242(6) Uani 1 1 d . . . . .
C41 C 0.3425(3) 0.5861(2) 0.31053(16) 0.0261(6) Uani 1 1 d . . . . .
C42 C 0.4458(3) 0.5959(2) 0.35338(17) 0.0333(7) Uani 1 1 d . . . . .
H42 H 0.4865 0.6443 0.3486 0.040 Uiso 1 1 calc R U . . .
C43 C 0.4899(3) 0.5356(3) 0.40301(19) 0.0389(8) Uani 1 1 d . . . . .
H43 H 0.5602 0.5433 0.4318 0.047 Uiso 1 1 calc R U . . .
C44 C 0.4317(3) 0.4646(2) 0.41056(19) 0.0378(8) Uani 1 1 d . . . . .
H44 H 0.4625 0.4237 0.4445 0.045 Uiso 1 1 calc R U . . .
C45 C 0.3297(3) 0.4526(2) 0.36944(17) 0.0319(7) Uani 1 1 d . . . . .
H45 H 0.2901 0.4036 0.3746 0.038 Uiso 1 1 calc R U . . .
C46 C 0.2847(3) 0.5135(2) 0.31962(16) 0.0251(6) Uani 1 1 d . . . . .
C50 C 0.2059(3) 0.7338(2) 0.29594(16) 0.0273(7) Uani 1 1 d . . . . .
C51 C 0.1157(3) 0.8055(2) 0.37712(17) 0.0305(7) Uani 1 1 d . . . . .
C52 C 0.1731(3) 0.8640(3) 0.42548(19) 0.0384(8) Uani 1 1 d . . . . .
C53 C 0.1181(4) 0.8985(3) 0.4681(2) 0.0458(10) Uani 1 1 d . . . . .
H53 H 0.1533 0.9379 0.5020 0.055 Uiso 1 1 calc R U . . .
C54 C 0.0143(4) 0.8768(3) 0.4623(2) 0.0485(11) Uani 1 1 d . . . . .
H54 H -0.0208 0.9010 0.4926 0.058 Uiso 1 1 calc R U . . .
C55 C -0.0404(4) 0.8206(3) 0.4131(2) 0.0456(10) Uani 1 1 d . . . . .
H55 H -0.1125 0.8069 0.4096 0.055 Uiso 1 1 calc R U . . .
C56 C 0.0101(3) 0.7841(2) 0.36870(19) 0.0371(8) Uani 1 1 d . . . . .
C57 C 0.2853(4) 0.8894(3) 0.4286(2) 0.0555(12) Uani 1 1 d . . . . .
H57A H 0.2848 0.9232 0.3884 0.083 Uiso 1 1 calc R U . . .
H57B H 0.3287 0.8383 0.4298 0.083 Uiso 1 1 calc R U . . .
H57C H 0.3155 0.9233 0.4695 0.083 Uiso 1 1 calc R U . . .
C58 C -0.0479(4) 0.7245(3) 0.3129(2) 0.0502(11) Uani 1 1 d . . . . .
H58A H -0.0495 0.7491 0.2688 0.075 Uiso 1 1 calc R U . . .
H58B H -0.1211 0.7160 0.3153 0.075 Uiso 1 1 calc R U . . .
H58C H -0.0108 0.6697 0.3183 0.075 Uiso 1 1 calc R U . . .
C60 C 0.1885(3) 0.7301(2) 0.14833(16) 0.0255(6) Uani 1 1 d . . . . .
C61 C 0.1478(3) 0.8241(2) 0.04332(16) 0.0262(6) Uani 1 1 d . . . . .
C62 C 0.2350(3) 0.8361(2) 0.01783(18) 0.0308(7) Uani 1 1 d . . . . .
C63 C 0.2207(3) 0.8896(2) -0.03748(19) 0.0362(8) Uani 1 1 d . . . . .
H63 H 0.2784 0.9001 -0.0561 0.043 Uiso 1 1 calc R U . . .
C64 C 0.1232(3) 0.9279(3) -0.06578(19) 0.0402(9) Uani 1 1 d . . . . .
H64 H 0.1146 0.9641 -0.1039 0.048 Uiso 1 1 calc R U . . .
C65 C 0.0380(3) 0.9147(3) -0.03971(19) 0.0397(8) Uani 1 1 d . . . . .
H65 H -0.0281 0.9420 -0.0601 0.048 Uiso 1 1 calc R U . . .
C66 C 0.0474(3) 0.8620(2) 0.01594(18) 0.0325(7) Uani 1 1 d . . . . .
C67 C 0.3404(3) 0.7948(3) 0.0501(2) 0.0468(10) Uani 1 1 d . . . . .
H67A H 0.3729 0.8209 0.0943 0.070 Uiso 1 1 calc R U . . .
H67B H 0.3875 0.8025 0.0209 0.070 Uiso 1 1 calc R U . . .
H67C H 0.3297 0.7339 0.0560 0.070 Uiso 1 1 calc R U . . .
C68 C -0.0425(3) 0.8463(3) 0.0461(2) 0.0469(10) Uani 1 1 d . . . . .
H68A H -0.1061 0.8771 0.0200 0.070 Uiso 1 1 calc R U . . .
H68B H -0.0225 0.8662 0.0932 0.070 Uiso 1 1 calc R U . . .
H68C H -0.0580 0.7852 0.0450 0.070 Uiso 1 1 calc R U . . .
Cl1S Cl 0.22403(13) 0.95895(10) 0.18735(10) 0.0879(5) Uani 1 1 d . . . . .
Cl2S Cl 0.26980(10) 1.12071(11) 0.13255(7) 0.0725(4) Uani 1 1 d . . . . .

loop_
_atom_site_aniso_label
_atom_site_aniso_U_11
_atom_site_aniso_U_22
_atom_site_aniso_U_33
_atom_site_aniso_U_23
_atom_site_aniso_U_13
_atom_site_aniso_U_12
S1 0.0266(4) 0.0332(4) 0.0577(6) 0.0052(4) 0.0182(4) 0.0009(3)
Ir1 0.02547(7) 0.02287(7) 0.01924(7) 0.00038(4) 0.00718(5) -0.00279(4)
O1 0.0383(17) 0.074(2) 0.074(2) 0.0191(18) 0.0249(16) -0.0108(15)
O2 0.0466(19) 0.0454(18) 0.144(4) -0.026(2) 0.052(2) -0.0092(15)
O3 0.0494(18) 0.0474(16) 0.0473(17) 0.0072(13) 0.0044(13) -0.0014(13)
N1 0.0329(15) 0.0331(15) 0.0259(14) 0.0018(11) 0.0087(12) -0.0076(12)
N2 0.0283(14) 0.0234(12) 0.0252(13) -0.0033(10) 0.0106(11) -0.0015(10)
N3 0.0376(16) 0.0268(14) 0.0249(14) 0.0012(11) 0.0088(12) 0.0019(12)
N4 0.0307(15) 0.0263(13) 0.0265(14) 0.0001(11) 0.0088(11) -0.0022(11)
F1 0.048(5) 0.163(11) 0.043(6) -0.031(6) 0.006(5) 0.008(7)
F2 0.032(4) 0.092(6) 0.064(5) 0.045(4) 0.007(3) 0.016(4)
F1A 0.067(7) 0.172(9) 0.040(6) -0.043(7) 0.026(5) -0.048(6)
F2A 0.096(9) 0.179(11) 0.155(12) 0.136(11) -0.055(7) -0.066(7)
F3 0.0397(13) 0.0536(15) 0.0729(18) 0.0075(13) 0.0174(12) -0.0126(11)
C1S 0.038(2) 0.072(3) 0.047(2) 0.023(2) 0.0106(18) -0.005(2)
C2S 0.063(3) 0.067(3) 0.060(3) -0.003(3) 0.002(3) -0.013(3)
C12 0.047(2) 0.039(2) 0.038(2) -0.0072(16) 0.0129(17) -0.0140(17)
C13 0.052(3) 0.048(2) 0.049(3) -0.0099(19) 0.012(2) -0.025(2)
C14 0.041(2) 0.052(2) 0.047(2) 0.0051(19) 0.0083(18) -0.0217(19)
C15 0.0312(19) 0.047(2) 0.039(2) 0.0076(17) 0.0094(16) -0.0069(16)
C16 0.0309(18) 0.0343(17) 0.0272(17) 0.0080(14) 0.0070(13) -0.0048(14)
C21 0.0288(16) 0.0269(15) 0.0221(15) 0.0042(12) 0.0067(12) 0.0020(12)
C22 0.0255(16) 0.0292(16) 0.0258(15) -0.0003(13) 0.0078(12) 0.0002(13)
C23 0.042(2) 0.0325(18) 0.0324(18) -0.0036(14) 0.0119(15) 0.0018(15)
C24 0.040(2) 0.039(2) 0.0360(19) 0.0023(15) 0.0197(16) 0.0072(16)
C25 0.0326(19) 0.0393(19) 0.0378(19) 0.0079(15) 0.0164(15) 0.0019(15)
C26 0.0271(16) 0.0317(17) 0.0251(16) 0.0055(13) 0.0076(13) -0.0012(13)
C32 0.0315(18) 0.0290(16) 0.0307(17) -0.0019(13) 0.0089(14) 0.0002(13)
C33 0.0262(17) 0.0355(18) 0.042(2) -0.0094(15) 0.0075(14) -0.0044(14)
C34 0.0367(19) 0.0293(17) 0.043(2) -0.0097(15) 0.0167(16) -0.0118(14)
C35 0.043(2) 0.0234(15) 0.0272(16) -0.0031(12) 0.0152(14) -0.0063(14)
C36 0.0291(16) 0.0231(14) 0.0229(15) -0.0033(11) 0.0112(12) -0.0002(12)
C41 0.0302(17) 0.0311(16) 0.0195(14) 0.0000(12) 0.0110(12) -0.0004(13)
C42 0.0275(17) 0.044(2) 0.0281(17) 0.0038(14) 0.0069(14) -0.0049(15)
C43 0.0308(19) 0.054(2) 0.0287(18) 0.0045(16) 0.0036(14) 0.0035(16)
C44 0.042(2) 0.039(2) 0.0306(18) 0.0095(15) 0.0082(16) 0.0100(16)
C45 0.042(2) 0.0263(16) 0.0284(17) 0.0019(13) 0.0121(15) 0.0015(14)
C46 0.0304(16) 0.0242(14) 0.0229(15) -0.0020(12) 0.0109(12) 0.0011(12)
C50 0.0346(18) 0.0216(14) 0.0245(16) 0.0016(12) 0.0066(13) -0.0043(13)
C51 0.040(2) 0.0270(16) 0.0253(16) -0.0003(13) 0.0114(14) 0.0042(14)
C52 0.048(2) 0.0370(19) 0.0289(18) -0.0021(15) 0.0079(16) 0.0064(17)
C53 0.065(3) 0.040(2) 0.031(2) -0.0074(16) 0.0127(19) 0.0066(19)
C54 0.073(3) 0.041(2) 0.042(2) 0.0019(18) 0.033(2) 0.014(2)
C55 0.051(3) 0.044(2) 0.050(3) 0.0042(18) 0.028(2) 0.0011(18)
C56 0.047(2) 0.0323(18) 0.0355(19) 0.0025(15) 0.0178(17) -0.0018(16)
C57 0.046(3) 0.064(3) 0.051(3) -0.020(2) 0.005(2) -0.001(2)
C58 0.053(3) 0.049(2) 0.053(3) -0.007(2) 0.022(2) -0.016(2)
C60 0.0260(16) 0.0265(15) 0.0252(16) -0.0013(12) 0.0091(12) -0.0023(12)
C61 0.0313(17) 0.0249(15) 0.0224(15) 0.0019(12) 0.0075(13) -0.0031(12)
C62 0.0318(18) 0.0343(18) 0.0277(17) 0.0023(13) 0.0105(14) -0.0025(14)
C63 0.041(2) 0.0378(19) 0.0329(19) 0.0037(15) 0.0156(16) -0.0026(15)
C64 0.052(2) 0.040(2) 0.0315(19) 0.0112(16) 0.0163(17) 0.0035(17)
C65 0.042(2) 0.042(2) 0.035(2) 0.0098(16) 0.0101(16) 0.0090(17)
C66 0.0370(19) 0.0321(17) 0.0308(18) 0.0051(14) 0.0136(15) 0.0029(14)
C67 0.032(2) 0.061(3) 0.047(2) 0.014(2) 0.0117(17) -0.0016(19)
C68 0.035(2) 0.057(3) 0.054(3) 0.016(2) 0.0203(19) 0.0089(18)
Cl1S 0.0788(10) 0.0726(9) 0.1106(13) -0.0305(9) 0.0239(9) -0.0183(8)
Cl2S 0.0458(7) 0.1092(12) 0.0629(8) 0.0141(8) 0.0157(6) 0.0206(7)

loop_
_atom_type_symbol
_atom_type_description
_atom_type_scat_dispersion_real
_atom_type_scat_dispersion_imag
_atom_type_scat_source
C C 0.0033 0.0016 'International Tables Vol C Tables 4.2.6.8 and 6.1.1.4'
H H 0.0000 0.0000 'International Tables Vol C Tables 4.2.6.8 and 6.1.1.4'
N N 0.0061 0.0033 'International Tables Vol C Tables 4.2.6.8 and 6.1.1.4'
O O 0.0106 0.0060 'International Tables Vol C Tables 4.2.6.8 and 6.1.1.4'
F F 0.0171 0.0103 'International Tables Vol C Tables 4.2.6.8 and 6.1.1.4'
S S 0.1246 0.1234 'International Tables Vol C Tables 4.2.6.8 and 6.1.1.4'
Ir Ir -1.4442 7.9887 'International Tables Vol C Tables 4.2.6.8 and 6.1.1.4'
Cl Cl 0.1484 0.1585 'International Tables Vol C Tables 4.2.6.8 and 6.1.1.4'

loop_
_geom_angle_atom_site_label_1
_geom_angle_atom_site_label_2
_geom_angle_atom_site_label_3
_geom_angle
O1 S1 O3 115.6(2)
O1 S1 O2 115.9(2)
O3 S1 O2 112.8(2)
O1 S1 C1S 103.9(2)
O3 S1 C1S 102.12(19)
O2 S1 C1S 104.2(2)
C50 Ir1 C60 95.21(13)
C50 Ir1 C41 90.88(13)
C60 Ir1 C41 173.91(12)
C50 Ir1 C21 176.35(13)
C60 Ir1 C21 88.33(12)
C41 Ir1 C21 85.59(12)
C50 Ir1 N1 99.25(12)
C60 Ir1 N1 87.57(12)
C41 Ir1 N1 91.25(12)
C21 Ir1 N1 79.94(12)
C50 Ir1 N2 88.37(12)
C60 Ir1 N2 100.34(12)
C41 Ir1 N2 80.01(12)
C21 Ir1 N2 91.90(12)
N1 Ir1 N2 168.53(11)
C12 N1 C16 119.4(3)
C12 N1 Ir1 124.9(3)
C16 N1 Ir1 115.7(2)
C32 N2 C36 119.8(3)
C32 N2 Ir1 124.6(2)
C36 N2 Ir1 115.6(2)
C50 N3 C51 175.0(3)
C60 N4 C61 170.6(3)
F1 C1S F3 115.7(11)
F2A C1S F3 111.0(9)
F1 C1S F2 107.0(9)
F3 C1S F2 101.6(6)
F2A C1S F1A 103.3(12)
F3 C1S F1A 99.5(8)
F1 C1S S1 113.3(9)
F2A C1S S1 119.7(10)
F3 C1S S1 112.6(3)
F2 C1S S1 105.2(7)
F1A C1S S1 108.3(7)
Cl2S C2S Cl1S 112.1(3)
N1 C12 C13 122.0(4)
C14 C13 C12 119.5(4)
C13 C14 C15 119.3(4)
C14 C15 C16 119.7(4)
N1 C16 C15 120.0(3)
N1 C16 C26 114.6(3)
C15 C16 C26 125.3(3)
C22 C21 C26 117.9(3)
C22 C21 Ir1 128.1(2)
C26 C21 Ir1 113.9(2)
C23 C22 C21 120.9(3)
C22 C23 C24 120.7(3)
C25 C24 C23 119.6(3)
C24 C25 C26 119.7(3)
C25 C26 C21 121.2(3)
C25 C26 C16 123.2(3)
C21 C26 C16 115.5(3)
N2 C32 C33 121.8(3)
C32 C33 C34 119.1(3)
C35 C34 C33 119.6(3)
C34 C35 C36 119.6(3)
N2 C36 C35 120.0(3)
N2 C36 C46 114.7(3)
C35 C36 C46 125.2(3)
C42 C41 C46 117.7(3)
C42 C41 Ir1 128.6(3)
C46 C41 Ir1 113.7(2)
C43 C42 C41 120.9(3)
C44 C43 C42 120.3(3)
C45 C44 C43 120.6(3)
C44 C45 C46 119.3(3)
C45 C46 C41 121.3(3)
C45 C46 C36 123.1(3)
C41 C46 C36 115.6(3)
N3 C50 Ir1 173.8(3)
C56 C51 C52 124.3(3)
C56 C51 N3 118.0(3)
C52 C51 N3 117.7(3)
C53 C52 C51 115.7(4)
C53 C52 C57 122.7(4)
C51 C52 C57 121.6(3)
C54 C53 C52 121.5(4)
C53 C54 C55 121.2(4)
C54 C55 C56 120.2(4)
C51 C56 C55 117.2(4)
C51 C56 C58 121.1(3)
C55 C56 C58 121.8(4)
N4 C60 Ir1 169.8(3)
C62 C61 N4 117.6(3)
C62 C61 C66 124.1(3)
N4 C61 C66 118.3(3)
C63 C62 C61 117.1(3)
C63 C62 C67 121.4(3)
C61 C62 C67 121.5(3)
C64 C63 C62 120.4(3)
C63 C64 C65 121.3(3)
C64 C65 C66 121.0(4)
C65 C66 C61 116.0(3)
C65 C66 C68 122.9(4)
C61 C66 C68 121.1(3)

loop_
_geom_bond_atom_site_label_1
_geom_bond_atom_site_label_2
_geom_bond_distance
S1 O1 1.427(3)
S1 O3 1.428(3)
S1 O2 1.441(3)
S1 C1S 1.819(5)
Ir1 C50 2.013(3)
Ir1 C60 2.023(3)
Ir1 C41 2.048(3)
Ir1 C21 2.052(3)
Ir1 N1 2.061(3)
Ir1 N2 2.061(3)
N1 C12 1.346(5)
N1 C16 1.361(5)
N2 C32 1.354(4)
N2 C36 1.364(4)
N3 C50 1.155(4)
N3 C51 1.408(4)
N4 C60 1.151(4)
N4 C61 1.404(4)
F1 C1S 1.283(10)
F2 C1S 1.368(8)
F1A C1S 1.383(11)
F2A C1S 1.301(9)
F3 C1S 1.317(5)
C2S Cl2S 1.752(6)
C2S Cl1S 1.758(5)
C12 C13 1.378(6)
C13 C14 1.366(7)
C14 C15 1.381(6)
C15 C16 1.397(5)
C16 C26 1.470(5)
C21 C22 1.393(5)
C21 C26 1.403(5)
C22 C23 1.386(5)
C23 C24 1.394(5)
C24 C25 1.379(5)
C25 C26 1.401(5)
C32 C33 1.376(5)
C33 C34 1.385(5)
C34 C35 1.379(5)
C35 C36 1.400(4)
C36 C46 1.462(5)
C41 C42 1.397(5)
C41 C46 1.408(4)
C42 C43 1.393(5)
C43 C44 1.384(6)
C44 C45 1.375(5)
C45 C46 1.405(5)
C51 C56 1.383(5)
C51 C52 1.406(5)
C52 C53 1.391(6)
C52 C57 1.502(6)
C53 C54 1.370(7)
C54 C55 1.380(7)
C55 C56 1.393(6)
C56 C58 1.509(6)
C61 C62 1.394(5)
C61 C66 1.405(5)
C62 C63 1.385(5)
C62 C67 1.498(5)
C63 C64 1.380(5)
C64 C65 1.381(5)
C65 C66 1.390(5)
C66 C68 1.496(5)
